data_4115396
loop_
_publ_author_name
'Masaaki Nakamoto'
'Tomohide Fukawa'
'Vladimir Ya. Lee'
'Akira Sekiguchi'

_publ_section_title
;
 Nearly Planar Nonsolvated Monomeric Silyl- and Germyllithiums as a Result
 of an Intramolecular CH-Li Agostic Interaction
;
_journal_name_full 'Journal of the American Chemical Society'
_journal_page_first 15160
_journal_page_last 15161
_journal_paper_doi 10.1021/ja021142r
_journal_volume 124
_journal_year 2002
_chemical_formula_sum 'C27 H63 Ge Li Si3'
_chemical_formula_weight 551.57
_chemical_name_systematic
;
  Tris[di-tert-butyl(methyl)silyl]germyllithium
;
_space_group_IT_number 33
_symmetry_cell_setting orthorhombic
_symmetry_space_group_name_Hall 'P 2c -2n'
_symmetry_space_group_name_H-M 'P n a 21'
_atom_sites_solution_hydrogens geom
_atom_sites_solution_primary direct
_atom_sites_solution_secondary difmap
_audit_creation_method SHELXL-97
_cell_angle_alpha 90.00
_cell_angle_beta 90.00
_cell_angle_gamma 90.00
_cell_formula_units_Z 4
_cell_length_a 16.9060(2)
_cell_length_b 11.4130(6)
_cell_length_c 17.5190(6)
_cell_measurement_reflns_used 33448
_cell_measurement_temperature 120
_cell_measurement_theta_max 27.91
_cell_measurement_theta_min 2.13
_cell_volume 3380.3(2)
_computing_cell_refinement 'HKL scalepack'
_computing_data_collection 'MacScience Xpress'
_computing_data_reduction Denzo
_computing_molecular_graphics ORTEP
_computing_publication_material CIFTAB
_computing_structure_refinement 'SHELXL-97 (Sheldrick, 1997)'
_computing_structure_solution SIR92
_diffrn_ambient_temperature 120
_diffrn_measured_fraction_theta_full 0.996
_diffrn_measured_fraction_theta_max 0.996
_diffrn_measurement_device 'MacScience DIP2030 Image plate'
_diffrn_radiation_monochromator graphite
_diffrn_radiation_source 'rotating anode'
_diffrn_radiation_type MoK\a
_diffrn_radiation_wavelength 0.71070
_diffrn_reflns_av_R_equivalents 0.060
_diffrn_reflns_av_sigmaI/netI 0.0363
_diffrn_reflns_limit_h_max 22
_diffrn_reflns_limit_h_min 0
_diffrn_reflns_limit_k_max 15
_diffrn_reflns_limit_k_min 0
_diffrn_reflns_limit_l_max 0
_diffrn_reflns_limit_l_min -23
_diffrn_reflns_number 33448
_diffrn_reflns_theta_full 27.91
_diffrn_reflns_theta_max 27.91
_diffrn_reflns_theta_min 2.13
_exptl_absorpt_coefficient_mu 1.025
_exptl_absorpt_correction_type none
_exptl_crystal_colour Colorless
_exptl_crystal_density_diffrn 1.084
_exptl_crystal_description cubic
_exptl_crystal_F_000 1208
_exptl_crystal_size_max 0.15
_exptl_crystal_size_mid 0.10
_exptl_crystal_size_min 0.10
_refine_diff_density_max 0.599
_refine_diff_density_min -0.753
_refine_diff_density_rms 0.078
_refine_ls_abs_structure_details 'Flack H D (1983), Acta Cryst. A39, 876-881'
_refine_ls_abs_structure_Flack 0.117(10)
_refine_ls_extinction_coef 0.0103(8)
_refine_ls_extinction_expression Fc^*^=kFc[1+0.001xFc^2^\l^3^/sin(2\q)]^-1/4^
_refine_ls_extinction_method SHELXL
_refine_ls_goodness_of_fit_ref 1.060
_refine_ls_hydrogen_treatment mixed
_refine_ls_matrix_type full
_refine_ls_number_parameters 290
_refine_ls_number_reflns 4163
_refine_ls_number_restraints 1
_refine_ls_restrained_S_all 1.060
_refine_ls_R_factor_all 0.0399
_refine_ls_R_factor_gt 0.0354
_refine_ls_shift/su_max 0.001
_refine_ls_shift/su_mean 0.000
_refine_ls_structure_factor_coef Fsqd
_refine_ls_weighting_details 'calc w=1/[\s^2^(Fo^2^)+(0.0641P)^2^+0.1310P] where P=(Fo^2^+2Fc^2^)/3'
_refine_ls_weighting_scheme calc
_refine_ls_wR_factor_gt 0.0922
_refine_ls_wR_factor_ref 0.0948
_reflns_number_gt 3825
_reflns_number_total 4163
_reflns_threshold_expression >2sigma(I)
_cod_data_source_file ja021142r_2.cif
_cod_data_source_block shelxl
_cod_original_sg_symbol_H-M 'P n a 21 '
_cod_database_code 4115396

loop_
_symmetry_equiv_pos_as_xyz
'x, y, z'
'-x, -y, z+1/2'
'-x+1/2, y+1/2, z+1/2'
'x+1/2, -y+1/2, z'

loop_
_atom_site_label
_atom_site_type_symbol
_atom_site_fract_x
_atom_site_fract_y
_atom_site_fract_z
_atom_site_U_iso_or_equiv
_atom_site_adp_type
_atom_site_occupancy
_atom_site_symmetry_multiplicity
_atom_site_calc_flag
_atom_site_refinement_flags
Ge1 Ge 0.879803(18) 0.16703(3) 0.40471(2) 0.01452(10) Uani 1 1 d .
Si1 Si 0.88201(5) 0.23916(8) 0.27301(6) 0.0169(2) Uani 1 1 d .
Si2 Si 0.87768(6) -0.04505(8) 0.42011(5) 0.0170(2) Uani 1 1 d .
Si3 Si 0.94452(6) 0.28637(8) 0.49980(5) 0.01530(19) Uani 1 1 d .
C1 C 0.8353(3) 0.1182(3) 0.2134(2) 0.0282(8) Uani 1 1 d .
H1A H 0.7850 0.0973 0.2349 0.042 Uiso 1 1 calc R
H1B H 0.8694 0.0509 0.2133 0.042 Uiso 1 1 calc R
H1C H 0.8280 0.1454 0.1620 0.042 Uiso 1 1 calc R
C2 C 0.8088(2) 0.3716(3) 0.2591(2) 0.0220(8) Uani 1 1 d .
C3 C 0.7390(2) 0.3630(4) 0.3148(2) 0.0293(8) Uani 1 1 d .
H3A H 0.7131 0.2887 0.3085 0.044 Uiso 1 1 calc R
H3B H 0.7022 0.4250 0.3046 0.044 Uiso 1 1 calc R
H3B H 0.7581 0.3697 0.3663 0.044 Uiso 1 1 calc R
C4 C 0.7727(3) 0.3708(4) 0.1780(2) 0.0317(9) Uani 1 1 d .
H4A H 0.7481 0.2963 0.1686 0.048 Uiso 1 1 calc R
H4B H 0.8137 0.3837 0.1410 0.048 Uiso 1 1 calc R
H4C H 0.7338 0.4318 0.1739 0.048 Uiso 1 1 calc R
C5 C 0.8474(3) 0.4915(3) 0.2713(3) 0.0302(8) Uani 1 1 d .
H5A H 0.8912 0.5002 0.2369 0.045 Uiso 1 1 calc R
H5B H 0.8659 0.4974 0.3230 0.045 Uiso 1 1 calc R
H5C H 0.8092 0.5520 0.2617 0.045 Uiso 1 1 calc R
C6 C 0.9829(2) 0.2719(3) 0.2237(2) 0.0240(7) Uani 1 1 d .
C7 C 1.0335(2) 0.3598(4) 0.2679(2) 0.0285(8) Uani 1 1 d .
H7A H 1.0400 0.3332 0.3195 0.043 Uiso 1 1 calc R
H7B H 1.0079 0.4348 0.2679 0.043 Uiso 1 1 calc R
H7C H 1.0844 0.3665 0.2439 0.043 Uiso 1 1 calc R
C8 C 1.0300(3) 0.1561(4) 0.2200(3) 0.0320(10) Uani 1 1 d .
H8A H 1.0001 0.0987 0.1922 0.048 Uiso 1 1 calc R
H8B H 1.0397 0.1281 0.2708 0.048 Uiso 1 1 calc R
H8C H 1.0796 0.1694 0.1946 0.048 Uiso 1 1 calc R
C9 C 0.9727(3) 0.3162(4) 0.1411(2) 0.0290(8) Uani 1 1 d .
H9A H 0.9410 0.2615 0.1129 0.043 Uiso 1 1 calc R
H9B H 1.0236 0.3233 0.1174 0.043 Uiso 1 1 calc R
H9C H 0.9471 0.3913 0.1417 0.043 Uiso 1 1 calc R
C10 C 0.8834(3) -0.0725(3) 0.5268(2) 0.0263(8) Uani 1 1 d .
H10A H 0.8428 -0.0285 0.5522 0.039 Uiso 1 1 calc R
H10B H 0.9343 -0.0485 0.5454 0.039 Uiso 1 1 calc R
H10C H 0.8760 -0.1545 0.5368 0.039 Uiso 1 1 calc R
C11 C 0.7733(2) -0.1116(3) 0.3936(3) 0.0276(8) Uani 1 1 d .
C12 C 0.7074(2) -0.0211(4) 0.4020(4) 0.0418(10) Uani 1 1 d .
H1 H 0.7180 0.0446 0.3694 0.063 Uiso 1 1 calc R
H12B H 0.7048 0.0048 0.4541 0.063 Uiso 1 1 calc R
H12C H 0.6578 -0.0558 0.3879 0.063 Uiso 1 1 calc R
C13 C 0.7531(3) -0.2152(4) 0.4476(3) 0.0446(12) Uani 1 1 d .
H13A H 0.7935 -0.2740 0.4438 0.067 Uiso 1 1 calc R
H13B H 0.7031 -0.2483 0.4332 0.067 Uiso 1 1 calc R
H13C H 0.7502 -0.1873 0.4992 0.067 Uiso 1 1 calc R
C14 C 0.7682(3) -0.1606(4) 0.3109(3) 0.0378(10) Uani 1 1 d .
H14A H 0.8086 -0.2186 0.3035 0.057 Uiso 1 1 calc R
H14B H 0.7756 -0.0979 0.2750 0.057 Uiso 1 1 calc R
H14C H 0.7172 -0.1956 0.3030 0.057 Uiso 1 1 calc R
C15 C 0.9629(2) -0.1395(3) 0.3773(2) 0.0250(8) Uani 1 1 d .
C16 C 0.9687(3) -0.1330(4) 0.2908(3) 0.0368(10) Uani 1 1 d .
H16A H 0.9205 -0.1613 0.2685 0.055 Uiso 1 1 calc R
H16B H 1.0122 -0.1803 0.2736 0.055 Uiso 1 1 calc R
H16C H 0.9772 -0.0531 0.2755 0.055 Uiso 1 1 calc R
C17 C 0.9561(3) -0.2701(3) 0.4003(3) 0.0361(9) Uani 1 1 d .
H17A H 0.9078 -0.3019 0.3804 0.054 Uiso 1 1 calc R
H17B H 0.9562 -0.2766 0.4549 0.054 Uiso 1 1 calc R
H17C H 1.0002 -0.3127 0.3797 0.054 Uiso 1 1 calc R
C18 C 1.0406(2) -0.0936(4) 0.4104(4) 0.0382(10) Uani 1 1 d .
H18A H 1.0384 -0.0967 0.4652 0.057 Uiso 1 1 calc R
H18B H 1.0486 -0.0141 0.3943 0.057 Uiso 1 1 calc R
H18C H 1.0836 -0.1412 0.3926 0.057 Uiso 1 1 calc R
C19 C 0.9564(2) 0.4400(3) 0.4614(2) 0.0240(8) Uani 1 1 d .
H19A H 0.9906 0.4386 0.4177 0.036 Uiso 1 1 calc R
H19B H 0.9790 0.4892 0.5001 0.036 Uiso 1 1 calc R
H19C H 0.9056 0.4702 0.4468 0.036 Uiso 1 1 calc R
C20 C 0.8744(2) 0.3084(3) 0.5866(2) 0.0203(7) Uani 1 1 d .
C21 C 0.8059(3) 0.3889(4) 0.5614(3) 0.0313(9) Uani 1 1 d .
H21A H 0.8270 0.4614 0.5426 0.047 Uiso 1 1 calc R
H21B H 0.7720 0.4041 0.6042 0.047 Uiso 1 1 calc R
H21C H 0.7761 0.3511 0.5218 0.047 Uiso 1 1 calc R
C22 C 0.8380(3) 0.1934(4) 0.6159(2) 0.0297(9) Uani 1 1 d .
H22A H 0.8121 0.1537 0.5746 0.045 Uiso 1 1 calc R
H22B H 0.8001 0.2105 0.6552 0.045 Uiso 1 1 calc R
H22C H 0.8790 0.1443 0.6363 0.045 Uiso 1 1 calc R
C23 C 0.9145(3) 0.3694(3) 0.6545(2) 0.0262(8) Uani 1 1 d .
H23A H 0.9381 0.4414 0.6377 0.039 Uiso 1 1 calc R
H23B H 0.9547 0.3191 0.6752 0.039 Uiso 1 1 calc R
H23C H 0.8758 0.3858 0.6932 0.039 Uiso 1 1 calc R
C24 C 1.0517(2) 0.2435(3) 0.5312(2) 0.0203(7) Uani 1 1 d .
C25 C 1.0540(3) 0.1293(4) 0.5774(2) 0.0262(8) Uani 1 1 d .
H25A H 1.0235 0.1387 0.6232 0.039 Uiso 1 1 calc R
H25B H 1.1078 0.1112 0.5904 0.039 Uiso 1 1 calc R
H25C H 1.0322 0.0667 0.5474 0.039 Uiso 1 1 calc R
C26 C 1.1013(2) 0.2257(3) 0.4582(2) 0.0232(7) Uani 1 1 d .
H26A H 1.1005 0.2963 0.4284 0.035 Uiso 1 1 calc R
H26B H 1.0793 0.1626 0.4288 0.035 Uiso 1 1 calc R
H26C H 1.1548 0.2071 0.4719 0.035 Uiso 1 1 calc R
C27 C 1.0939(3) 0.3398(3) 0.5782(3) 0.0286(8) Uani 1 1 d .
H27A H 1.0932 0.4121 0.5503 0.043 Uiso 1 1 calc R
H27B H 1.1476 0.3169 0.5876 0.043 Uiso 1 1 calc R
H27C H 1.0670 0.3501 0.6260 0.043 Uiso 1 1 calc R
Li1 Li 0.7334(4) 0.2017(6) 0.4186(5) 0.0358(18) Uani 1 1 d .

loop_
_atom_site_aniso_label
_atom_site_aniso_U_11
_atom_site_aniso_U_22
_atom_site_aniso_U_33
_atom_site_aniso_U_23
_atom_site_aniso_U_13
_atom_site_aniso_U_12
Ge1 0.01658(16) 0.01451(15) 0.01246(16) 0.00020(14) -0.00082(17) -0.00073(11)
Si1 0.0201(5) 0.0179(4) 0.0128(4) 0.0007(4) -0.0007(4) 0.0007(3)
Si2 0.0217(5) 0.0139(4) 0.0155(6) -0.0001(3) -0.0008(3) -0.0013(3)
Si3 0.0153(4) 0.0170(4) 0.0136(4) -0.0004(4) -0.0004(3) -0.0013(3)
C1 0.035(2) 0.028(2) 0.0209(18) -0.0028(15) -0.0036(16) -0.0004(16)
C2 0.025(2) 0.0237(17) 0.0169(17) 0.0047(14) -0.0060(14) 0.0010(14)
C3 0.028(2) 0.0318(19) 0.028(2) 0.0061(18) 0.0001(17) 0.0091(15)
C4 0.030(2) 0.039(2) 0.026(2) 0.0033(18) -0.0105(17) 0.0050(17)
C5 0.042(2) 0.0185(16) 0.030(2) 0.0023(16) -0.0032(18) 0.0030(15)
C6 0.027(2) 0.0270(18) 0.0182(17) 0.0044(15) 0.0032(15) -0.0003(14)
C7 0.026(2) 0.0367(19) 0.0225(19) 0.0056(16) -0.0003(16) -0.0069(16)
C8 0.034(2) 0.038(2) 0.024(2) 0.0038(17) 0.0069(18) 0.0087(17)
C9 0.033(2) 0.037(2) 0.0176(18) 0.0065(15) 0.0014(16) 0.0005(17)
C10 0.039(2) 0.0200(17) 0.0193(18) 0.0052(15) -0.0017(15) -0.0054(14)
C11 0.0283(18) 0.0232(16) 0.031(2) 0.0012(17) -0.0028(17) -0.0108(13)
C12 0.0239(18) 0.038(2) 0.063(3) -0.002(3) 0.000(3) -0.0086(15)
C13 0.048(3) 0.035(2) 0.050(3) 0.011(2) -0.008(2) -0.023(2)
C14 0.043(3) 0.030(2) 0.040(3) -0.0061(19) -0.015(2) -0.0072(18)
C15 0.034(2) 0.0137(14) 0.0268(19) -0.0012(14) 0.0018(16) 0.0047(13)
C16 0.049(3) 0.030(2) 0.031(2) 0.0047(18) 0.010(2) 0.0126(19)
C17 0.059(3) 0.0144(15) 0.034(2) 0.0035(19) 0.001(2) 0.0069(15)
C18 0.0279(19) 0.0322(19) 0.055(3) -0.010(2) -0.001(2) 0.0084(15)
C19 0.032(2) 0.0187(17) 0.0217(18) -0.0006(14) -0.0013(15) -0.0014(13)
C20 0.0220(18) 0.0201(15) 0.0187(17) -0.0049(14) 0.0005(13) -0.0025(13)
C21 0.021(2) 0.039(2) 0.034(2) -0.0084(18) 0.0002(17) 0.0084(16)
C22 0.029(2) 0.032(2) 0.027(2) -0.0060(17) 0.0079(16) -0.0115(16)
C23 0.028(2) 0.0291(18) 0.0216(18) -0.0081(15) 0.0026(15) -0.0075(16)
C24 0.0178(17) 0.0234(16) 0.0198(16) 0.0003(13) -0.0020(14) -0.0035(13)
C25 0.027(2) 0.0302(19) 0.0218(19) 0.0031(16) -0.0020(15) 0.0001(16)
C26 0.0164(17) 0.0284(17) 0.0248(18) 0.0023(16) 0.0022(14) 0.0002(14)
C27 0.0227(19) 0.0301(19) 0.033(2) -0.0074(16) -0.0044(17) -0.0061(15)
Li1 0.019(3) 0.040(4) 0.049(5) -0.006(3) 0.007(3) 0.007(3)

loop_
_atom_type_symbol
_atom_type_description
_atom_type_scat_dispersion_real
_atom_type_scat_dispersion_imag
_atom_type_scat_source
C C 0.0033 0.0016 'International Tables Vol C Tables 4.2.6.8 and 6.1.1.4'
H H 0.0000 0.0000 'International Tables Vol C Tables 4.2.6.8 and 6.1.1.4'
Ge Ge 0.1547 1.8001 'International Tables Vol C Tables 4.2.6.8 and 6.1.1.4'
Li Li -0.0003 0.0001 'International Tables Vol C Tables 4.2.6.8 and 6.1.1.4'
Si Si 0.0817 0.0704 'International Tables Vol C Tables 4.2.6.8 and 6.1.1.4'

loop_
_geom_angle_atom_site_label_1
_geom_angle_atom_site_label_2
_geom_angle_atom_site_label_3
_geom_angle
Si3 Ge1 Si2 119.40(3)
Si3 Ge1 Si1 116.96(3)
Si2 Ge1 Si1 116.00(3)
Si3 Ge1 Li1 106.87(18)
Si2 Ge1 Li1 97.53(17)
Si1 Ge1 Li1 93.04(19)
C1 Si1 C6 105.02(18)
C1 Si1 C2 103.20(17)
C6 Si1 C2 110.38(16)
C1 Si1 Ge1 105.47(13)
C6 Si1 Ge1 119.68(12)
C2 Si1 Ge1 111.42(12)
C10 Si2 C15 104.46(18)
C10 Si2 C11 102.33(18)
C15 Si2 C11 110.91(17)
C10 Si2 Ge1 105.81(12)
C15 Si2 Ge1 119.76(12)
C11 Si2 Ge1 111.65(12)
C19 Si3 C20 102.92(17)
C19 Si3 C24 103.55(17)
C20 Si3 C24 112.19(16)
C19 Si3 Ge1 109.02(12)
C20 Si3 Ge1 109.64(11)
C24 Si3 Ge1 118.19(12)
Si1 C1 H1A 109.5
Si1 C1 H1B 109.5
H1A C1 H1B 109.5
Si1 C1 H1C 109.5
H1A C1 H1C 109.5
H1B C1 H1C 109.5
C5 C2 C3 107.2(3)
C5 C2 C4 107.6(3)
C3 C2 C4 106.3(3)
C5 C2 Si1 113.7(3)
C3 C2 Si1 110.8(2)
C4 C2 Si1 111.0(3)
C2 C3 H3A 109.5
C2 C3 H3B 109.5
H3A C3 H3B 109.5
C2 C3 H3B 109.5
H3A C3 H3B 109.5
H3B C3 H3B 109.5
C2 C4 H4A 109.5
C2 C4 H4B 109.5
H4A C4 H4B 109.5
C2 C4 H4C 109.5
H4A C4 H4C 109.5
H4B C4 H4C 109.5
C2 C5 H5A 109.5
C2 C5 H5B 109.5
H5A C5 H5B 109.5
C2 C5 H5C 109.5
H5A C5 H5C 109.5
H5B C5 H5C 109.5
C7 C6 C8 107.2(3)
C7 C6 C9 108.8(3)
C8 C6 C9 107.4(3)
C7 C6 Si1 113.0(3)
C8 C6 Si1 107.8(3)
C9 C6 Si1 112.3(3)
C6 C7 H7A 109.5
C6 C7 H7B 109.5
H7A C7 H7B 109.5
C6 C7 H7C 109.5
H7A C7 H7C 109.5
H7B C7 H7C 109.5
C6 C8 H8A 109.5
C6 C8 H8B 109.5
H8A C8 H8B 109.5
C6 C8 H8C 109.5
H8A C8 H8C 109.5
H8B C8 H8C 109.5
C6 C9 H9A 109.5
C6 C9 H9B 109.5
H9A C9 H9B 109.5
C6 C9 H9C 109.5
H9A C9 H9C 109.5
H9B C9 H9C 109.5
Si2 C10 H10A 109.5
Si2 C10 H10B 109.5
H10A C10 H10B 109.5
Si2 C10 H10C 109.5
H10A C10 H10C 109.5
H10B C10 H10C 109.5
C12 C11 C13 107.2(4)
C12 C11 C14 107.0(4)
C13 C11 C14 106.3(3)
C12 C11 Si2 111.7(2)
C13 C11 Si2 110.3(3)
C14 C11 Si2 114.0(3)
C11 C12 H1 109.5
C11 C12 H12B 109.5
H1 C12 H12B 109.5
C11 C12 H12C 109.5
H1 C12 H12C 109.5
H12B C12 H12C 109.5
C11 C13 H13A 109.5
C11 C13 H13B 109.5
H13A C13 H13B 109.5
C11 C13 H13C 109.5
H13A C13 H13C 109.5
H13B C13 H13C 109.5
C11 C14 H14A 109.5
C11 C14 H14B 109.5
H14A C14 H14B 109.5
C11 C14 H14C 109.5
H14A C14 H14C 109.5
H14B C14 H14C 109.5
C16 C15 C18 107.8(4)
C16 C15 C17 108.1(3)
C18 C15 C17 107.2(3)
C16 C15 Si2 113.8(3)
C18 C15 Si2 107.4(3)
C17 C15 Si2 112.2(3)
C15 C16 H16A 109.5
C15 C16 H16B 109.5
H16A C16 H16B 109.5
C15 C16 H16C 109.5
H16A C16 H16C 109.5
H16B C16 H16C 109.5
C15 C17 H17A 109.5
C15 C17 H17B 109.5
H17A C17 H17B 109.5
C15 C17 H17C 109.5
H17A C17 H17C 109.5
H17B C17 H17C 109.5
C15 C18 H18A 109.5
C15 C18 H18B 109.5
H18A C18 H18B 109.5
C15 C18 H18C 109.5
H18A C18 H18C 109.5
H18B C18 H18C 109.5
Si3 C19 H19A 109.5
Si3 C19 H19B 109.5
H19A C19 H19B 109.5
Si3 C19 H19C 109.5
H19A C19 H19C 109.5
H19B C19 H19C 109.5
C22 C20 C23 107.7(3)
C22 C20 C21 107.6(3)
C23 C20 C21 106.4(3)
C22 C20 Si3 113.3(3)
C23 C20 Si3 113.3(3)
C21 C20 Si3 108.1(3)
C20 C21 H21A 109.5
C20 C21 H21B 109.5
H21A C21 H21B 109.5
C20 C21 H21C 109.5
H21A C21 H21C 109.5
H21B C21 H21C 109.5
C20 C22 H22A 109.5
C20 C22 H22B 109.5
H22A C22 H22B 109.5
C20 C22 H22C 109.5
H22A C22 H22C 109.5
H22B C22 H22C 109.5
C20 C23 H23A 109.5
C20 C23 H23B 109.5
H23A C23 H23B 109.5
C20 C23 H23C 109.5
H23A C23 H23C 109.5
H23B C23 H23C 109.5
C25 C24 C26 108.2(3)
C25 C24 C27 108.1(3)
C26 C24 C27 106.5(3)
C25 C24 Si3 112.6(3)
C26 C24 Si3 107.7(2)
C27 C24 Si3 113.5(3)
C24 C25 H25A 109.5
C24 C25 H25B 109.5
H25A C25 H25B 109.5
C24 C25 H25C 109.5
H25A C25 H25C 109.5
H25B C25 H25C 109.5
C24 C26 H26A 109.5
C24 C26 H26B 109.5
H26A C26 H26B 109.5
C24 C26 H26C 109.5
H26A C26 H26C 109.5
H26B C26 H26C 109.5
C24 C27 H27A 109.5
C24 C27 H27B 109.5
H27A C27 H27B 109.5
C24 C27 H27C 109.5
H27A C27 H27C 109.5
H27B C27 H27C 109.5

loop_
_geom_bond_atom_site_label_1
_geom_bond_atom_site_label_2
_geom_bond_distance
Ge1 Si3 2.4140(10)
Ge1 Si2 2.4357(10)
Ge1 Si1 2.4500(11)
Ge1 Li1 2.518(7)
Si1 C1 1.902(4)
Si1 C6 1.949(4)
Si1 C2 1.968(4)
Si2 C10 1.898(4)
Si2 C15 1.949(4)
Si2 C11 1.976(4)
Si3 C19 1.889(4)
Si3 C20 1.944(4)
Si3 C24 1.955(4)
C1 H1A 0.9600
C1 H1B 0.9600
C1 H1C 0.9600
C2 C5 1.530(5)
C2 C3 1.536(6)
C2 C4 1.547(5)
C3 H3A 0.9600
C3 H3B 0.9600
C3 H3B 0.9600
C4 H4A 0.9600
C4 H4B 0.9600
C4 H4C 0.9600
C5 H5A 0.9600
C5 H5B 0.9600
C5 H5C 0.9600
C6 C7 1.528(5)
C6 C8 1.545(6)
C6 C9 1.542(5)
C7 H7A 0.9600
C7 H7B 0.9600
C7 H7C 0.9600
C8 H8A 0.9600
C8 H8B 0.9600
C8 H8C 0.9600
C9 H9A 0.9600
C9 H9B 0.9600
C9 H9C 0.9600
C10 H10A 0.9600
C10 H10B 0.9600
C10 H10C 0.9600
C11 C12 1.527(6)
C11 C13 1.553(6)
C11 C14 1.556(7)
C12 H1 0.9600
C12 H12B 0.9600
C12 H12C 0.9600
C13 H13A 0.9600
C13 H13B 0.9600
C13 H13C 0.9600
C14 H14A 0.9600
C14 H14B 0.9600
C14 H14C 0.9600
C15 C16 1.522(6)
C15 C18 1.529(6)
C15 C17 1.547(5)
C16 H16A 0.9600
C16 H16B 0.9600
C16 H16C 0.9600
C17 H17A 0.9600
C17 H17B 0.9600
C17 H17C 0.9600
C18 H18A 0.9600
C18 H18B 0.9600
C18 H18C 0.9600
C19 H19A 0.9600
C19 H19B 0.9600
C19 H19C 0.9600
C20 C22 1.538(5)
C20 C23 1.537(5)
C20 C21 1.542(5)
C21 H21A 0.9600
C21 H21B 0.9600
C21 H21C 0.9600
C22 H22A 0.9600
C22 H22B 0.9600
C22 H22C 0.9600
C23 H23A 0.9600
C23 H23B 0.9600
C23 H23C 0.9600
C24 C25 1.534(5)
C24 C26 1.543(5)
C24 C27 1.549(5)
C25 H25A 0.9600
C25 H25B 0.9600
C25 H25C 0.9600
C26 H26A 0.9600
C26 H26B 0.9600
C26 H26C 0.9600
C27 H27A 0.9600
C27 H27B 0.9600
C27 H27C 0.9600
